data_4109988
loop_
_publ_author_name
'Shinji Yamada'
'Naoko Uematsu'
'Kaori Yamashita'

_publ_section_title
;
 Role of Cation-\p Interactions in the Photodimerization of
 trans-4-Styrylpyridines
;
_journal_name_full 'Journal of the American Chemical Society'
_journal_page_first 12100
_journal_page_last 12101
_journal_paper_doi 10.1021/ja074874y
_journal_volume 129
_journal_year 2007
_chemical_formula_moiety 'C13 H11 N '
_chemical_formula_sum 'C13 H11 N'
_chemical_formula_weight 181.24
_space_group_IT_number 7
_symmetry_cell_setting monoclinic
_symmetry_Int_Tables_number 7
_symmetry_space_group_name_Hall 'P -2ya'
_symmetry_space_group_name_H-M 'P 1 a 1'
_cell_angle_alpha 90.0000
_cell_angle_beta 92.597(18)
_cell_angle_gamma 90.0000
_cell_formula_units_Z 2
_cell_length_a 11.261(3)
_cell_length_b 7.6685(13)
_cell_length_c 5.8855(12)
_cell_measurement_reflns_used 25
_cell_measurement_temperature 298.1
_cell_measurement_theta_max 29.1
_cell_measurement_theta_min 18.6
_cell_volume 507.72(19)
_computing_cell_refinement WinAFC
_computing_data_collection WinAFC
_computing_data_reduction CrystalStructure
_computing_publication_material 'CrystalStructure 3.8'
_computing_structure_refinement SHELXL
_computing_structure_solution SIR92
_diffrn_measured_fraction_theta_full 1.000
_diffrn_measured_fraction_theta_max 1.000
_diffrn_measurement_device_type 'Rigaku AFC7R'
_diffrn_measurement_method \w-2\q
_diffrn_radiation_type 'Cu K\a'
_diffrn_radiation_wavelength 1.54178
_diffrn_reflns_limit_h_max 13
_diffrn_reflns_limit_h_min -13
_diffrn_reflns_limit_k_max 9
_diffrn_reflns_limit_k_min 0
_diffrn_reflns_limit_l_max 4
_diffrn_reflns_limit_l_min -7
_diffrn_reflns_number 1282
_diffrn_reflns_theta_full 68.02
_diffrn_reflns_theta_max 68.02
_diffrn_standards_decay_% 1.86
_diffrn_standards_interval_count 0
_diffrn_standards_number 3
_exptl_absorpt_coefficient_mu 0.532
_exptl_absorpt_correction_type none
_exptl_crystal_colour colorless
_exptl_crystal_density_diffrn 1.185
_exptl_crystal_description block
_exptl_crystal_F_000 192.00
_exptl_crystal_size_max 0.50
_exptl_crystal_size_mid 0.40
_exptl_crystal_size_min 0.25
_refine_diff_density_max 0.24
_refine_diff_density_min -0.16
_refine_ls_extinction_coef 0.020(3)
_refine_ls_extinction_method SHELXL
_refine_ls_goodness_of_fit_ref 1.091
_refine_ls_hydrogen_treatment refall
_refine_ls_number_parameters 129
_refine_ls_number_reflns 1282
_refine_ls_R_factor_gt 0.0434
_refine_ls_shift/su_max 0.0020
_refine_ls_structure_factor_coef Fsqd
_refine_ls_weighting_details 'w = 1/[\s^2^(Fo^2^)+(0.0773P)^2^+0.0694P] where P=(Fo^2^+2Fc^2^)/3'
_refine_ls_weighting_scheme calc
_refine_ls_wR_factor_ref 0.1316
_reflns_number_gt 1177
_reflns_number_total 1282
_reflns_threshold_expression F^2^>2.0\s(F^2^)
_cod_data_source_file ja074874ysi20070703_040504.cif
_cod_data_source_block '_STYRYLPYRIDINE1'
_cod_original_cell_volume 507.72(18)
_cod_original_formula_sum 'C13 H11 N '
_cod_database_code 4109988

loop_
_symmetry_equiv_pos_site_id
_symmetry_equiv_pos_as_xyz
1 +X,+Y,+Z
2 1/2+X,-Y,+Z

loop_
_atom_site_label
_atom_site_type_symbol
_atom_site_fract_x
_atom_site_fract_y
_atom_site_fract_z
_atom_site_U_iso_or_equiv
_atom_site_adp_type
_atom_site_occupancy
_atom_site_symmetry_multiplicity
_atom_site_calc_flag
_atom_site_refinement_flags
N(1) N 0.0680(3) 0.2926(5) 0.8899(7) 0.0892(12) Uani 1.00 1 d .
C(1) C 0.0855(4) 0.2071(6) 0.6831(8) 0.0808(12) Uani 1.00 1 d .
C(2) C 0.1986(3) 0.2028(5) 0.5996(6) 0.0714(11) Uani 1.00 1 d .
C(3) C 0.2953(3) 0.2832(4) 0.7179(5) 0.0580(9) Uani 1.00 1 d .
C(4) C 0.2700(3) 0.3660(5) 0.9216(6) 0.0726(11) Uani 1.00 1 d .
C(5) C 0.1556(4) 0.3673(5) 0.9977(7) 0.0808(13) Uani 1.00 1 d .
C(6) C 0.4174(4) 0.2839(4) 0.6354(6) 0.0701(10) Uani 1.00 1 d .
C(7) C 0.4535(3) 0.2137(4) 0.4505(6) 0.0619(9) Uani 1.00 1 d .
C(8) C 0.5770(3) 0.2192(4) 0.3762(6) 0.0606(9) Uani 1.00 1 d .
C(9) C 0.5985(3) 0.1354(5) 0.1742(6) 0.0687(11) Uani 1.00 1 d .
C(10) C 0.7105(4) 0.1326(5) 0.0961(7) 0.0817(12) Uani 1.00 1 d .
C(11) C 0.8080(4) 0.2128(5) 0.2159(7) 0.0796(12) Uani 1.00 1 d .
C(12) C 0.7796(4) 0.2915(6) 0.4032(9) 0.0839(13) Uani 1.00 1 d .
C(13) C 0.6704(3) 0.2974(5) 0.4899(6) 0.0683(10) Uani 1.00 1 d .
H(1) H 0.0221 0.1540 0.6034 0.097 Uiso 1.00 1 c R
H(2) H 0.2108 0.1459 0.4630 0.086 Uiso 1.00 1 c R
H(3) H 0.3307 0.4208 1.0069 0.087 Uiso 1.00 1 c R
H(4) H 0.1415 0.4249 1.1329 0.097 Uiso 1.00 1 c R
H(5) H 0.4747 0.3412 0.7265 0.084 Uiso 1.00 1 c R
H(6) H 0.3974 0.1555 0.3576 0.074 Uiso 1.00 1 c R
H(7) H 0.5366 0.0811 0.0917 0.082 Uiso 1.00 1 c R
H(8) H 0.7234 0.0762 -0.0405 0.098 Uiso 1.00 1 c R
H(9) H 0.8851 0.2097 0.1659 0.096 Uiso 1.00 1 c R
H(10) H 0.8405 0.3490 0.4847 0.101 Uiso 1.00 1 c R
H(11) H 0.6593 0.3548 0.6265 0.082 Uiso 1.00 1 c R

loop_
_atom_site_aniso_label
_atom_site_aniso_U_11
_atom_site_aniso_U_22
_atom_site_aniso_U_33
_atom_site_aniso_U_12
_atom_site_aniso_U_13
_atom_site_aniso_U_23
N(1) 0.078(2) 0.079(2) 0.113(2) 0.002(2) 0.037(2) 0.016(2)
C(1) 0.070(2) 0.076(3) 0.096(2) 0.003(2) 0.005(2) -0.003(2)
C(2) 0.080(2) 0.064(2) 0.070(2) 0.002(2) -0.0058(19) -0.008(2)
C(3) 0.0628(18) 0.053(2) 0.058(2) 0.0039(16) 0.0031(16) 0.0086(15)
C(4) 0.075(2) 0.067(2) 0.074(2) -0.001(2) -0.008(2) -0.0029(18)
C(5) 0.097(3) 0.079(2) 0.068(2) 0.011(2) 0.026(2) 0.005(2)
C(6) 0.092(2) 0.058(2) 0.059(2) -0.0004(19) -0.0136(18) -0.0047(18)
C(7) 0.0509(14) 0.065(2) 0.070(2) 0.0008(16) 0.0051(14) 0.0033(19)
C(8) 0.066(2) 0.052(2) 0.063(2) 0.0057(18) 0.0035(17) 0.0054(16)
C(9) 0.085(2) 0.068(2) 0.0524(19) 0.002(2) 0.0034(19) -0.0019(16)
C(10) 0.106(3) 0.070(2) 0.070(2) 0.012(2) 0.017(2) -0.004(2)
C(11) 0.068(2) 0.067(2) 0.105(3) 0.013(2) 0.012(2) 0.004(2)
C(12) 0.063(2) 0.070(3) 0.117(3) -0.007(2) -0.009(2) -0.002(2)
C(13) 0.067(2) 0.069(2) 0.069(2) 0.0019(19) 0.0063(18) -0.005(2)

loop_
_atom_type_symbol
_atom_type_description
_atom_type_scat_dispersion_real
_atom_type_scat_dispersion_imag
_atom_type_scat_source
C C 0.018 0.009
;
International Tables for Crystallography
(1992, Vol. C, Tables 4.2.6.8 and 6.1.1.4)
;
H H 0.000 0.000
;
International Tables for Crystallography
(1992, Vol. C, Table 6.1.1.4)
;
N N 0.031 0.018
;
International Tables for Crystallography
(1992, Vol. C, Tables 4.2.6.8 and 6.1.1.4)
;

loop_
_geom_angle_atom_site_label_1
_geom_angle_atom_site_label_2
_geom_angle_atom_site_label_3
_geom_angle
_geom_angle_publ_flag
C(1) N(1) C(5) 120.2(4) yes
N(1) C(1) C(2) 119.0(4) yes
C(1) C(2) C(3) 121.1(3) yes
C(2) C(3) C(4) 116.1(3) yes
C(2) C(3) C(6) 123.3(3) yes
C(4) C(3) C(6) 120.6(3) yes
C(3) C(4) C(5) 120.7(3) yes
N(1) C(5) C(4) 122.9(4) yes
C(3) C(6) C(7) 127.3(3) yes
C(6) C(7) C(8) 124.9(3) yes
C(7) C(8) C(9) 116.4(3) yes
C(7) C(8) C(13) 125.8(3) yes
C(9) C(8) C(13) 117.8(3) yes
C(8) C(9) C(10) 119.9(3) yes
C(9) C(10) C(11) 122.2(4) yes
C(10) C(11) C(12) 113.9(4) yes
C(11) C(12) C(13) 126.4(4) yes
C(8) C(13) C(12) 119.7(3) yes
N(1) C(1) H(1) 120.5 no
C(2) C(1) H(1) 120.5 no
C(1) C(2) H(2) 119.4 no
C(3) C(2) H(2) 119.4 no
C(3) C(4) H(3) 119.6 no
C(5) C(4) H(3) 119.6 no
N(1) C(5) H(4) 118.6 no
C(4) C(5) H(4) 118.6 no
C(3) C(6) H(5) 116.4 no
C(7) C(6) H(5) 116.4 no
C(6) C(7) H(6) 117.6 no
C(8) C(7) H(6) 117.6 no
C(8) C(9) H(7) 120.0 no
C(10) C(9) H(7) 120.0 no
C(9) C(10) H(8) 118.9 no
C(11) C(10) H(8) 118.9 no
C(10) C(11) H(9) 123.0 no
C(12) C(11) H(9) 123.0 no
C(11) C(12) H(10) 116.8 no
C(13) C(12) H(10) 116.8 no
C(8) C(13) H(11) 120.1 no
C(12) C(13) H(11) 120.1 no

loop_
_geom_bond_atom_site_label_1
_geom_bond_atom_site_label_2
_geom_bond_distance
_geom_bond_publ_flag
N(1) C(1) 1.404(6) yes
N(1) C(5) 1.283(6) yes
C(1) C(2) 1.387(6) yes
C(2) C(3) 1.408(5) yes
C(3) C(4) 1.398(5) yes
C(3) C(6) 1.478(5) yes
C(4) C(5) 1.383(6) yes
C(6) C(7) 1.296(5) yes
C(7) C(8) 1.478(5) yes
C(8) C(9) 1.383(5) yes
C(8) C(13) 1.360(5) yes
C(9) C(10) 1.361(6) yes
C(10) C(11) 1.418(6) yes
C(11) C(12) 1.309(6) yes
C(12) C(13) 1.353(6) yes
C(1) H(1) 0.930 no
C(2) H(2) 0.930 no
C(4) H(3) 0.930 no
C(5) H(4) 0.930 no
C(6) H(5) 0.930 no
C(7) H(6) 0.930 no
C(9) H(7) 0.930 no
C(10) H(8) 0.930 no
C(11) H(9) 0.930 no
C(12) H(10) 0.930 no
C(13) H(11) 0.930 no

loop_
_geom_contact_atom_site_label_1
_geom_contact_atom_site_label_2
_geom_contact_distance
_geom_contact_site_symmetry_2
N(1) C(2) 2.405(5) .
N(1) C(3) 2.796(5) .
N(1) C(4) 2.342(5) .
C(1) C(3) 2.434(5) .
C(1) C(4) 2.740(6) .
C(1) C(5) 2.330(6) .
C(2) N(1) 2.405(5) .
C(2) C(4) 2.380(5) .
C(2) C(5) 2.724(5) .
C(2) C(6) 2.540(6) .
C(2) C(7) 3.040(5) .
C(3) N(1) 2.796(5) .
C(3) C(1) 2.434(5) .
C(3) C(5) 2.417(5) .
C(3) C(7) 2.487(5) .
C(4) N(1) 2.342(5) .
C(4) C(1) 2.740(6) .
C(4) C(2) 2.380(5) .
C(4) C(6) 2.498(5) .
C(5) C(1) 2.330(6) .
C(5) C(2) 2.724(5) .
C(5) C(3) 2.417(5) .
C(6) C(2) 2.540(6) .
C(6) C(4) 2.498(5) .
C(6) C(8) 2.460(5) .
C(6) C(13) 3.014(6) .
C(7) C(2) 3.040(5) .
C(7) C(3) 2.487(5) .
C(7) C(9) 2.432(5) .
C(7) C(13) 2.526(5) .
C(8) C(6) 2.460(5) .
C(8) C(10) 2.375(6) .
C(8) C(11) 2.807(5) .
C(8) C(12) 2.346(5) .
C(9) C(7) 2.432(5) .
C(9) C(11) 2.433(6) .
C(9) C(12) 2.675(6) .
C(9) C(13) 2.348(5) .
C(10) C(8) 2.375(6) .
C(10) C(12) 2.287(6) .
C(10) C(13) 2.696(5) .
C(11) C(8) 2.807(5) .
C(11) C(9) 2.433(6) .
C(11) C(13) 2.377(6) .
C(12) C(8) 2.346(5) .
C(12) C(9) 2.675(6) .
C(12) C(10) 2.287(6) .
C(13) C(6) 3.014(6) .
C(13) C(7) 2.526(5) .
C(13) C(9) 2.348(5) .
C(13) C(10) 2.696(5) .
C(13) C(11) 2.377(6) .
N(1) H(1) 2.040 .
N(1) H(2) 3.244 .
N(1) H(3) 3.163 .
N(1) H(3) 3.552 2_465
N(1) H(4) 1.912 .
N(1) H(5) 3.135 2_465
N(1) H(7) 3.128 2_456
N(1) H(8) 3.341 2_456
N(1) H(9) 2.755 1_456
N(1) H(10) 3.448 1_455
N(1) H(11) 3.304 2_465
C(1) H(2) 2.014 .
C(1) H(4) 3.170 .
C(1) H(7) 3.330 2_456
C(1) H(8) 3.090 2_456
C(1) H(10) 3.142 1_455
C(1) H(11) 3.481 2_465
C(2) H(1) 2.024 .
C(2) H(3) 3.230 .
C(2) H(4) 3.271 1_554
C(2) H(5) 3.337 .
C(2) H(6) 2.732 .
C(2) H(8) 3.015 2_456
C(2) H(11) 3.426 2_465
C(3) H(1) 3.273 .
C(3) H(2) 2.033 .
C(3) H(3) 2.026 .
C(3) H(4) 3.245 .
C(3) H(5) 2.066 .
C(3) H(6) 2.645 .
C(3) H(8) 3.222 2_456
C(3) H(10) 3.187 2_465
C(3) H(11) 3.205 2_465
C(4) H(2) 3.227 .
C(4) H(4) 2.002 .
C(4) H(5) 2.628 .
C(4) H(6) 3.304 1_556
C(4) H(8) 3.441 2_456
C(4) H(10) 3.493 2_465
C(4) H(11) 2.993 2_465
C(5) H(1) 3.163 .
C(5) H(2) 3.258 1_556
C(5) H(3) 2.012 .
C(5) H(5) 3.377 2_465
C(5) H(8) 3.496 2_456
C(5) H(9) 3.463 1_456
C(5) H(11) 3.054 2_465
C(6) H(1) 3.567 2_555
C(6) H(2) 2.710 .
C(6) H(3) 2.651 .
C(6) H(6) 1.914 .
C(6) H(7) 3.333 1_556
C(6) H(10) 3.064 2_465
C(6) H(11) 2.781 .
C(7) H(1) 3.049 2_555
C(7) H(2) 2.786 .
C(7) H(3) 3.305 1_554
C(7) H(5) 1.902 .
C(7) H(7) 2.559 .
C(7) H(10) 3.596 2_465
C(7) H(11) 2.720 .
C(8) H(1) 3.231 2_555
C(8) H(2) 3.209 2_555
C(8) H(4) 3.181 2_564
C(8) H(5) 2.582 .
C(8) H(6) 2.078 .
C(8) H(7) 2.016 .
C(8) H(8) 3.210 .
C(8) H(10) 3.167 .
C(8) H(11) 1.996 .
C(9) H(1) 3.500 2_555
C(9) H(2) 2.991 2_555
C(9) H(4) 3.416 2_564
C(9) H(5) 3.323 1_554
C(9) H(6) 2.557 .
C(9) H(8) 1.985 .
C(9) H(9) 3.280 .
C(9) H(9) 3.574 2_455
C(9) H(11) 3.197 .
C(10) H(2) 3.038 2_555
C(10) H(4) 3.489 2_564
C(10) H(6) 3.375 2_555
C(10) H(7) 1.996 .
C(10) H(9) 2.077 .
C(10) H(10) 3.135 .
C(10) H(11) 3.275 1_554
C(11) H(1) 3.274 1_655
C(11) H(2) 3.320 2_555
C(11) H(3) 3.083 2_564
C(11) H(4) 3.375 2_564
C(11) H(6) 3.100 2_555
C(11) H(7) 3.269 .
C(11) H(7) 3.523 2_555
C(11) H(8) 2.037 .
C(11) H(10) 1.917 .
C(11) H(11) 3.193 .
C(12) H(1) 3.109 1_655
C(12) H(2) 3.464 2_555
C(12) H(3) 3.280 2_564
C(12) H(4) 3.074 2_564
C(12) H(8) 3.130 .
C(12) H(9) 1.976 .
C(12) H(11) 1.990 .
C(13) H(2) 3.435 2_555
C(13) H(4) 2.998 2_564
C(13) H(5) 2.681 .
C(13) H(6) 3.320 .
C(13) H(7) 3.193 .
C(13) H(8) 3.275 1_556
C(13) H(9) 3.217 .
C(13) H(10) 1.957 .
H(1) N(1) 2.040 .
H(1) C(2) 2.024 .
H(1) C(3) 3.273 .
H(1) C(5) 3.163 .
H(1) C(6) 3.567 2_455
H(1) C(7) 3.049 2_455
H(1) C(8) 3.231 2_455
H(1) C(9) 3.500 2_455
H(1) C(11) 3.274 1_455
H(1) C(12) 3.109 1_455
H(1) H(2) 2.316 .
H(1) H(6) 3.084 2_455
H(1) H(7) 3.520 2_455
H(1) H(7) 3.391 2_456
H(1) H(8) 3.496 2_456
H(1) H(9) 2.971 1_455
H(1) H(10) 2.603 1_455
H(2) N(1) 3.244 .
H(2) C(1) 2.014 .
H(2) C(3) 2.033 .
H(2) C(4) 3.227 .
H(2) C(5) 3.258 1_554
H(2) C(6) 2.710 .
H(2) C(7) 2.786 .
H(2) C(8) 3.209 2_455
H(2) C(9) 2.991 2_455
H(2) C(10) 3.038 2_455
H(2) C(11) 3.320 2_455
H(2) C(12) 3.464 2_455
H(2) C(13) 3.435 2_455
H(2) H(1) 2.316 .
H(2) H(4) 2.971 1_554
H(2) H(6) 2.219 .
H(2) H(7) 3.356 2_455
H(2) H(8) 3.427 2_455
H(2) H(8) 3.380 2_456
H(3) N(1) 3.163 .
H(3) N(1) 3.552 2_565
H(3) C(2) 3.230 .
H(3) C(3) 2.026 .
H(3) C(5) 2.012 .
H(3) C(6) 2.651 .
H(3) C(7) 3.305 1_556
H(3) C(11) 3.083 2_466
H(3) C(12) 3.280 2_466
H(3) H(4) 2.288 .
H(3) H(5) 2.443 .
H(3) H(6) 2.971 1_556
H(3) H(7) 3.508 1_556
H(3) H(9) 3.038 2_466
H(3) H(10) 3.550 2_465
H(3) H(10) 3.318 2_466
H(3) H(11) 3.363 2_465
H(4) N(1) 1.912 .
H(4) C(1) 3.170 .
H(4) C(2) 3.271 1_556
H(4) C(3) 3.245 .
H(4) C(4) 2.002 .
H(4) C(8) 3.181 2_466
H(4) C(9) 3.416 2_466
H(4) C(10) 3.489 2_466
H(4) C(11) 3.375 2_466
H(4) C(12) 3.074 2_466
H(4) C(13) 2.998 2_466
H(4) H(2) 2.971 1_556
H(4) H(3) 2.288 .
H(4) H(5) 3.473 2_465
H(4) H(9) 3.339 1_456
H(4) H(10) 3.448 2_466
H(4) H(11) 3.440 2_465
H(4) H(11) 3.358 2_466
H(5) N(1) 3.135 2_565
H(5) C(2) 3.337 .
H(5) C(3) 2.066 .
H(5) C(4) 2.628 .
H(5) C(5) 3.377 2_565
H(5) C(7) 1.902 .
H(5) C(8) 2.582 .
H(5) C(9) 3.323 1_556
H(5) C(13) 2.681 .
H(5) H(3) 2.443 .
H(5) H(4) 3.473 2_565
H(5) H(6) 2.707 .
H(5) H(7) 2.991 1_556
H(5) H(10) 3.124 2_465
H(5) H(11) 2.188 .
H(6) C(2) 2.732 .
H(6) C(3) 2.645 .
H(6) C(4) 3.304 1_554
H(6) C(6) 1.914 .
H(6) C(8) 2.078 .
H(6) C(9) 2.557 .
H(6) C(10) 3.375 2_455
H(6) C(11) 3.100 2_455
H(6) C(13) 3.320 .
H(6) H(1) 3.084 2_555
H(6) H(2) 2.219 .
H(6) H(3) 2.971 1_554
H(6) H(5) 2.707 .
H(6) H(7) 2.335 .
H(6) H(8) 3.474 2_455
H(6) H(9) 3.020 2_455
H(7) N(1) 3.128 2_554
H(7) C(1) 3.330 2_554
H(7) C(6) 3.333 1_554
H(7) C(7) 2.559 .
H(7) C(8) 2.016 .
H(7) C(10) 1.996 .
H(7) C(11) 3.269 .
H(7) C(11) 3.523 2_455
H(7) C(13) 3.193 .
H(7) H(1) 3.391 2_554
H(7) H(1) 3.520 2_555
H(7) H(2) 3.356 2_555
H(7) H(3) 3.508 1_554
H(7) H(5) 2.991 1_554
H(7) H(6) 2.335 .
H(7) H(8) 2.276 .
H(7) H(9) 2.853 2_455
H(8) N(1) 3.341 2_554
H(8) C(1) 3.090 2_554
H(8) C(2) 3.015 2_554
H(8) C(3) 3.222 2_554
H(8) C(4) 3.441 2_554
H(8) C(5) 3.496 2_554
H(8) C(8) 3.210 .
H(8) C(9) 1.985 .
H(8) C(11) 2.037 .
H(8) C(12) 3.130 .
H(8) C(13) 3.275 1_554
H(8) H(1) 3.496 2_554
H(8) H(2) 3.380 2_554
H(8) H(2) 3.427 2_555
H(8) H(6) 3.474 2_555
H(8) H(7) 2.276 .
H(8) H(9) 2.375 .
H(8) H(11) 2.966 1_554
H(9) N(1) 2.755 1_654
H(9) C(5) 3.463 1_654
H(9) C(9) 3.280 .
H(9) C(9) 3.574 2_555
H(9) C(10) 2.077 .
H(9) C(12) 1.976 .
H(9) C(13) 3.217 .
H(9) H(1) 2.971 1_655
H(9) H(3) 3.038 2_564
H(9) H(4) 3.339 1_654
H(9) H(6) 3.020 2_555
H(9) H(7) 2.853 2_555
H(9) H(8) 2.375 .
H(9) H(10) 2.236 .
H(10) N(1) 3.448 1_655
H(10) C(1) 3.142 1_655
H(10) C(3) 3.187 2_565
H(10) C(4) 3.493 2_565
H(10) C(6) 3.064 2_565
H(10) C(7) 3.596 2_565
H(10) C(8) 3.167 .
H(10) C(10) 3.135 .
H(10) C(11) 1.917 .
H(10) C(13) 1.957 .
H(10) H(1) 2.603 1_655
H(10) H(3) 3.318 2_564
H(10) H(3) 3.550 2_565
H(10) H(4) 3.448 2_564
H(10) H(5) 3.124 2_565
H(10) H(9) 2.236 .
H(10) H(11) 2.240 .
H(11) N(1) 3.304 2_565
H(11) C(1) 3.481 2_565
H(11) C(2) 3.426 2_565
H(11) C(3) 3.205 2_565
H(11) C(4) 2.993 2_565
H(11) C(5) 3.054 2_565
H(11) C(6) 2.781 .
H(11) C(7) 2.720 .
H(11) C(8) 1.996 .
H(11) C(9) 3.197 .
H(11) C(10) 3.275 1_556
H(11) C(11) 3.193 .
H(11) C(12) 1.990 .
H(11) H(3) 3.363 2_565
H(11) H(4) 3.358 2_564
H(11) H(4) 3.440 2_565
H(11) H(5) 2.188 .
H(11) H(8) 2.966 1_556
H(11) H(10) 2.240 .

loop_
_geom_torsion_atom_site_label_1
_geom_torsion_atom_site_label_2
_geom_torsion_atom_site_label_3
_geom_torsion_atom_site_label_4
_geom_torsion
C(1) N(1) C(5) C(4) -1.1(6)
C(5) N(1) C(1) C(2) 0.9(6)
N(1) C(1) C(2) C(3) -0.3(6)
C(1) C(2) C(3) C(6) -179.4(3)
C(2) C(3) C(4) C(5) -0.2(4)
C(2) C(3) C(6) C(7) -0.2(5)
C(4) C(3) C(6) C(7) -179.6(3)
C(6) C(3) C(4) C(5) 179.2(3)
C(3) C(4) C(5) N(1) 0.8(6)
C(3) C(6) C(7) C(8) 179.8(3)
C(6) C(7) C(8) C(9) 179.5(3)
C(6) C(7) C(8) C(13) 0.2(5)
C(7) C(8) C(9) C(10) -179.1(3)
C(7) C(8) C(13) C(12) 179.5(3)
C(9) C(8) C(13) C(12) 0.2(4)
C(13) C(8) C(9) C(10) 0.3(5)
C(8) C(9) C(10) C(11) 0.3(6)
C(9) C(10) C(11) C(12) -1.4(6)
C(10) C(11) C(12) C(13) 2.0(7)
C(11) C(12) C(13) C(8) -1.4(7)

loop_
_cod_related_entry_id
_cod_related_entry_database
_cod_related_entry_code
1 ChemSpider 556418
